data_7052362
loop_
_publ_author_name
'Christer B. Aaker\"oy'
'Nate Schultheiss'
'John Desper'
'Curtis Moore'

_publ_section_title
;
 Balancing intermolecular hydrogen-bond interactions for the directed
 assembly of binary 1 : 1 co-crystals
;
_journal_issue 10
_journal_name_full 'New Journal of Chemistry'
_journal_page_first 1452
_journal_paper_doi 10.1039/b608267j
_journal_volume 30
_journal_year 2006
_chemical_formula_moiety
;
(C11 H12 N4 O) (C12 H16 O2)
;
_chemical_formula_sum 'C23 H28 N4 O3'
_chemical_formula_weight 408.49
_chemical_name_systematic
;
(2-amino-4-(6-methoxy-3-pyridyl)-6-methylpyrimidine), Me5-PhCOOH
;
_space_group_IT_number 2
_symmetry_cell_setting triclinic
_symmetry_space_group_name_Hall '-P 1'
_symmetry_space_group_name_H-M 'P -1'
_atom_sites_solution_hydrogens geom
_atom_sites_solution_primary direct
_atom_sites_solution_secondary difmap
_audit_creation_method SHELXL-97
_cell_angle_alpha 87.7550(10)
_cell_angle_beta 82.9210(10)
_cell_angle_gamma 87.542(2)
_cell_formula_units_Z 2
_cell_length_a 5.3534(5)
_cell_length_b 12.6941(12)
_cell_length_c 15.1880(14)
_cell_measurement_reflns_used 3802
_cell_measurement_temperature 100(2)
_cell_measurement_theta_max 28.20
_cell_measurement_theta_min 2.70
_cell_volume 1022.72(17)
_computing_cell_refinement 'Bruker XSCANS'
_computing_data_collection 'Bruker XSCANS'
_computing_data_reduction 'Bruker SHELXTL'
_computing_molecular_graphics 'Bruker SHELXTL'
_computing_publication_material 'Bruker SHELXTL'
_computing_structure_refinement 'SHELXL-97 (Sheldrick, 1997)'
_computing_structure_solution 'SHELXS-97 (Sheldrick, 1990)'
_diffrn_ambient_temperature 100(2)
_diffrn_measured_fraction_theta_full 0.914
_diffrn_measured_fraction_theta_max 0.914
_diffrn_measurement_device_type 'CCD area detector'
_diffrn_measurement_method 'phi and omega scans'
_diffrn_radiation_monochromator graphite
_diffrn_radiation_source 'fine-focus sealed tube'
_diffrn_radiation_type MoK\a
_diffrn_radiation_wavelength 0.71073
_diffrn_reflns_av_R_equivalents 0.0204
_diffrn_reflns_av_sigmaI/netI 0.0381
_diffrn_reflns_limit_h_max 7
_diffrn_reflns_limit_h_min -7
_diffrn_reflns_limit_k_max 16
_diffrn_reflns_limit_k_min -16
_diffrn_reflns_limit_l_max 19
_diffrn_reflns_limit_l_min -20
_diffrn_reflns_number 8494
_diffrn_reflns_theta_full 28.31
_diffrn_reflns_theta_max 28.31
_diffrn_reflns_theta_min 2.06
_exptl_absorpt_coefficient_mu 0.090
_exptl_absorpt_correction_type none
_exptl_crystal_colour colorless
_exptl_crystal_density_diffrn 1.327
_exptl_crystal_density_method 'not measured'
_exptl_crystal_description prism
_exptl_crystal_F_000 436
_exptl_crystal_size_max 0.42
_exptl_crystal_size_mid 0.14
_exptl_crystal_size_min 0.06
_refine_diff_density_max 0.397
_refine_diff_density_min -0.263
_refine_diff_density_rms 0.059
_refine_ls_extinction_method none
_refine_ls_goodness_of_fit_ref 1.041
_refine_ls_hydrogen_treatment mixed
_refine_ls_matrix_type full
_refine_ls_number_parameters 280
_refine_ls_number_reflns 4648
_refine_ls_number_restraints 0
_refine_ls_restrained_S_all 1.041
_refine_ls_R_factor_all 0.0711
_refine_ls_R_factor_gt 0.0519
_refine_ls_shift/su_max 0.001
_refine_ls_shift/su_mean 0.000
_refine_ls_structure_factor_coef Fsqd
_refine_ls_weighting_details 'calc w=1/[\s^2^(Fo^2^)+(0.0800P)^2^+0.3000P] where P=(Fo^2^+2Fc^2^)/3'
_refine_ls_weighting_scheme calc
_refine_ls_wR_factor_gt 0.1352
_refine_ls_wR_factor_ref 0.1483
_reflns_number_gt 3490
_reflns_number_total 4648
_reflns_threshold_expression >2sigma(I)
_cod_data_source_file b608267j.txt
_cod_data_source_block 2c
_cod_depositor_comments
;
The following automatic conversions were performed:
'_symmetry_cell_setting' value 'Triclinic' changed to 'triclinic'
according to '/home/saulius/struct/CIF-dictionaries/cif_core.dic'
dictionary named 'cif_core.dic' version 2.4.1 from 2010-06-29.

Automatic conversion script
Id: cif_fix_enum 1527 2010-12-29 10:47:43Z saulius 
;
_cod_original_sg_symbol_H-M P-1
_cod_database_code 7052362

loop_
_symmetry_equiv_pos_as_xyz
'x, y, z'
'-x, -y, -z'

loop_
_atom_site_label
_atom_site_type_symbol
_atom_site_fract_x
_atom_site_fract_y
_atom_site_fract_z
_atom_site_U_iso_or_equiv
_atom_site_adp_type
_atom_site_occupancy
_atom_site_symmetry_multiplicity
_atom_site_calc_flag
_atom_site_refinement_flags
_atom_site_disorder_assembly
_atom_site_disorder_group
N11 N 0.0490(3) 0.67626(11) 0.58552(9) 0.0149(3) Uani 1 1 d . . .
C12 C 0.2026(3) 0.75967(13) 0.58066(10) 0.0145(3) Uani 1 1 d . . .
N12 N 0.3550(3) 0.76195(12) 0.64382(10) 0.0178(3) Uani 1 1 d . . .
H12A H 0.345(4) 0.7104(17) 0.6870(13) 0.021 Uiso 1 1 d . . .
H12B H 0.452(4) 0.8130(17) 0.6453(13) 0.021 Uiso 1 1 d . . .
N13 N 0.2133(3) 0.83735(11) 0.51766(9) 0.0147(3) Uani 1 1 d . . .
C14 C 0.0496(3) 0.83420(13) 0.45798(11) 0.0146(3) Uani 1 1 d . . .
C15 C -0.1195(3) 0.75362(14) 0.45972(11) 0.0182(4) Uani 1 1 d . . .
H15 H -0.2360 0.7529 0.4174 0.022 Uiso 1 1 calc R . .
C16 C -0.1130(3) 0.67476(13) 0.52488(11) 0.0161(3) Uani 1 1 d . . .
C18 C -0.2841(3) 0.58385(14) 0.53029(12) 0.0207(4) Uani 1 1 d . . .
H18A H -0.4295 0.6031 0.4988 0.031 Uiso 1 1 calc R . .
H18B H -0.3423 0.5664 0.5927 0.031 Uiso 1 1 calc R . .
H18C H -0.1925 0.5226 0.5030 0.031 Uiso 1 1 calc R . .
N21 N 0.2524(3) 1.07818(11) 0.32329(9) 0.0157(3) Uani 1 1 d . . .
C22 C 0.2332(3) 0.99854(13) 0.38499(11) 0.0152(3) Uani 1 1 d . . .
H22 H 0.3468 0.9957 0.4285 0.018 Uiso 1 1 calc R . .
C23 C 0.0580(3) 0.92056(13) 0.38884(10) 0.0146(3) Uani 1 1 d . . .
C24 C -0.1108(3) 0.92752(14) 0.32479(11) 0.0188(4) Uani 1 1 d . . .
H24 H -0.2358 0.8765 0.3253 0.023 Uiso 1 1 calc R . .
C25 C -0.0952(3) 1.00758(14) 0.26186(12) 0.0205(4) Uani 1 1 d . . .
H25 H -0.2081 1.0132 0.2182 0.025 Uiso 1 1 calc R . .
C26 C 0.0914(3) 1.08094(13) 0.26346(10) 0.0158(3) Uani 1 1 d . . .
O26 O 0.1016(2) 1.15701(10) 0.19873(8) 0.0200(3) Uani 1 1 d . . .
C27 C 0.2880(4) 1.23489(14) 0.19758(12) 0.0218(4) Uani 1 1 d . . .
H27A H 0.2860 1.2805 0.1441 0.033 Uiso 1 1 calc R . .
H27B H 0.4548 1.1998 0.1976 0.033 Uiso 1 1 calc R . .
H27C H 0.2509 1.2776 0.2503 0.033 Uiso 1 1 calc R . .
C31 C 0.1903(3) 0.40574(13) 0.81322(10) 0.0155(3) Uani 1 1 d . . .
C32 C 0.0020(3) 0.39608(13) 0.88549(11) 0.0158(3) Uani 1 1 d . . .
C33 C 0.0023(3) 0.30483(14) 0.94025(11) 0.0167(4) Uani 1 1 d . . .
C34 C 0.1857(3) 0.22371(13) 0.92142(11) 0.0169(4) Uani 1 1 d . . .
C35 C 0.3757(3) 0.23558(13) 0.84908(11) 0.0163(3) Uani 1 1 d . . .
C36 C 0.3762(3) 0.32657(13) 0.79389(11) 0.0156(3) Uani 1 1 d . . .
C41 C 0.1977(3) 0.50602(14) 0.75671(11) 0.0171(4) Uani 1 1 d . . .
O41 O 0.0704(3) 0.50305(10) 0.68814(8) 0.0237(3) Uani 1 1 d . . .
H41 H 0.081(4) 0.5659(18) 0.6582(14) 0.028 Uiso 1 1 d . . .
O42 O 0.3112(3) 0.58228(10) 0.77346(9) 0.0276(3) Uani 1 1 d . . .
C42 C -0.2000(3) 0.48226(15) 0.90273(12) 0.0215(4) Uani 1 1 d . . .
H42A H -0.1825 0.5151 0.9589 0.032 Uiso 1 1 calc R . .
H42B H -0.3663 0.4519 0.9063 0.032 Uiso 1 1 calc R . .
H42C H -0.1820 0.5356 0.8542 0.032 Uiso 1 1 calc R . .
C43 C -0.2006(3) 0.29478(15) 1.01877(11) 0.0225(4) Uani 1 1 d . . .
H43A H -0.2429 0.3644 1.0434 0.034 Uiso 1 1 calc R . .
H43B H -0.1389 0.2472 1.0644 0.034 Uiso 1 1 calc R . .
H43C H -0.3510 0.2662 0.9993 0.034 Uiso 1 1 calc R . .
C44 C 0.1791(4) 0.12193(15) 0.97697(12) 0.0256(4) Uani 1 1 d . . .
H44A H 0.2031 0.0618 0.9378 0.038 Uiso 1 1 calc R . .
H44B H 0.0159 0.1179 1.0138 0.038 Uiso 1 1 calc R . .
H44C H 0.3141 0.1202 1.0152 0.038 Uiso 1 1 calc R . .
C45 C 0.5832(3) 0.15226(15) 0.83066(12) 0.0223(4) Uani 1 1 d . . .
H45A H 0.5622 0.1171 0.7759 0.033 Uiso 1 1 calc R . .
H45B H 0.5753 0.1002 0.8802 0.033 Uiso 1 1 calc R . .
H45C H 0.7468 0.1854 0.8239 0.033 Uiso 1 1 calc R . .
C46 C 0.5763(3) 0.33895(15) 0.71520(11) 0.0215(4) Uani 1 1 d . . .
H46A H 0.5351 0.4018 0.6794 0.032 Uiso 1 1 calc R . .
H46B H 0.5835 0.2765 0.6789 0.032 Uiso 1 1 calc R . .
H46C H 0.7402 0.3467 0.7363 0.032 Uiso 1 1 calc R . .

loop_
_atom_site_aniso_label
_atom_site_aniso_U_11
_atom_site_aniso_U_22
_atom_site_aniso_U_33
_atom_site_aniso_U_23
_atom_site_aniso_U_13
_atom_site_aniso_U_12
N11 0.0139(7) 0.0130(7) 0.0175(7) 0.0007(5) -0.0008(5) -0.0026(5)
C12 0.0132(8) 0.0134(8) 0.0163(8) -0.0018(6) 0.0012(6) -0.0008(6)
N12 0.0198(8) 0.0149(7) 0.0199(7) 0.0036(6) -0.0068(6) -0.0069(6)
N13 0.0130(7) 0.0144(7) 0.0168(7) 0.0006(5) -0.0020(5) -0.0020(5)
C14 0.0120(8) 0.0145(8) 0.0169(8) -0.0016(6) 0.0002(6) 0.0000(6)
C15 0.0160(8) 0.0190(9) 0.0202(8) 0.0024(7) -0.0043(6) -0.0050(7)
C16 0.0133(8) 0.0153(8) 0.0193(8) -0.0015(6) 0.0005(6) -0.0033(7)
C18 0.0187(9) 0.0177(9) 0.0265(9) 0.0022(7) -0.0047(7) -0.0067(7)
N21 0.0152(7) 0.0160(7) 0.0158(7) -0.0006(5) -0.0009(5) -0.0023(6)
C22 0.0146(8) 0.0159(8) 0.0153(8) 0.0003(6) -0.0025(6) -0.0016(7)
C23 0.0131(8) 0.0130(8) 0.0174(8) -0.0013(6) 0.0002(6) -0.0003(6)
C24 0.0145(8) 0.0192(9) 0.0237(9) 0.0011(7) -0.0051(7) -0.0045(7)
C25 0.0170(8) 0.0230(10) 0.0223(9) 0.0021(7) -0.0065(7) -0.0018(7)
C26 0.0158(8) 0.0155(8) 0.0154(8) 0.0000(6) -0.0001(6) 0.0009(7)
O26 0.0220(6) 0.0195(6) 0.0190(6) 0.0062(5) -0.0050(5) -0.0066(5)
C27 0.0254(9) 0.0196(9) 0.0209(8) 0.0040(7) -0.0038(7) -0.0064(8)
C31 0.0168(8) 0.0152(8) 0.0151(8) 0.0009(6) -0.0039(6) -0.0047(7)
C32 0.0142(8) 0.0169(8) 0.0168(8) -0.0022(6) -0.0032(6) -0.0029(7)
C33 0.0159(8) 0.0193(9) 0.0155(8) -0.0016(6) -0.0020(6) -0.0072(7)
C34 0.0195(8) 0.0154(8) 0.0167(8) -0.0001(6) -0.0042(6) -0.0059(7)
C35 0.0161(8) 0.0162(8) 0.0175(8) -0.0030(6) -0.0047(6) -0.0022(7)
C36 0.0134(8) 0.0180(9) 0.0163(8) -0.0013(6) -0.0023(6) -0.0064(7)
C41 0.0162(8) 0.0182(9) 0.0170(8) 0.0005(6) -0.0016(6) -0.0032(7)
O41 0.0314(7) 0.0184(7) 0.0235(6) 0.0075(5) -0.0114(6) -0.0096(6)
O42 0.0384(8) 0.0190(7) 0.0284(7) 0.0050(5) -0.0144(6) -0.0121(6)
C42 0.0191(9) 0.0232(10) 0.0219(9) -0.0024(7) -0.0014(7) 0.0009(7)
C43 0.0210(9) 0.0270(10) 0.0190(8) 0.0018(7) 0.0005(7) -0.0048(8)
C44 0.0350(11) 0.0189(9) 0.0224(9) 0.0037(7) -0.0013(8) -0.0039(8)
C45 0.0222(9) 0.0211(9) 0.0240(9) -0.0029(7) -0.0051(7) 0.0028(7)
C46 0.0183(9) 0.0254(10) 0.0202(9) -0.0012(7) 0.0014(7) -0.0047(7)

loop_
_atom_type_symbol
_atom_type_description
_atom_type_scat_dispersion_real
_atom_type_scat_dispersion_imag
_atom_type_scat_source
C C 0.0033 0.0016 'International Tables Vol C Tables 4.2.6.8 and 6.1.1.4'
H H 0.0000 0.0000 'International Tables Vol C Tables 4.2.6.8 and 6.1.1.4'
N N 0.0061 0.0033 'International Tables Vol C Tables 4.2.6.8 and 6.1.1.4'
O O 0.0106 0.0060 'International Tables Vol C Tables 4.2.6.8 and 6.1.1.4'

loop_
_geom_angle_atom_site_label_1
_geom_angle_atom_site_label_2
_geom_angle_atom_site_label_3
_geom_angle
_geom_angle_site_symmetry_1
_geom_angle_site_symmetry_3
_geom_angle_publ_flag
C16 N11 C12 116.97(14) . . ?
N12 C12 N13 118.65(15) . . ?
N12 C12 N11 116.03(15) . . ?
N13 C12 N11 125.32(15) . . ?
C12 N12 H12A 118.7(13) . . ?
C12 N12 H12B 120.5(14) . . ?
H12A N12 H12B 120.7(19) . . ?
C14 N13 C12 116.51(14) . . ?
N13 C14 C15 121.89(15) . . ?
N13 C14 C23 116.82(15) . . ?
C15 C14 C23 121.28(15) . . ?
C16 C15 C14 118.07(16) . . ?
C16 C15 H15 121.0 . . ?
C14 C15 H15 121.0 . . ?
N11 C16 C15 121.16(16) . . ?
N11 C16 C18 117.28(15) . . ?
C15 C16 C18 121.56(15) . . ?
C16 C18 H18A 109.5 . . ?
C16 C18 H18B 109.5 . . ?
H18A C18 H18B 109.5 . . ?
C16 C18 H18C 109.5 . . ?
H18A C18 H18C 109.5 . . ?
H18B C18 H18C 109.5 . . ?
C26 N21 C22 116.97(15) . . ?
N21 C22 C23 124.09(15) . . ?
N21 C22 H22 118.0 . . ?
C23 C22 H22 118.0 . . ?
C22 C23 C24 116.90(15) . . ?
C22 C23 C14 121.27(15) . . ?
C24 C23 C14 121.83(15) . . ?
C25 C24 C23 120.00(17) . . ?
C25 C24 H24 120.0 . . ?
C23 C24 H24 120.0 . . ?
C24 C25 C26 118.22(16) . . ?
C24 C25 H25 120.9 . . ?
C26 C25 H25 120.9 . . ?
N21 C26 O26 120.48(15) . . ?
N21 C26 C25 123.81(15) . . ?
O26 C26 C25 115.71(15) . . ?
C26 O26 C27 118.10(13) . . ?
O26 C27 H27A 109.5 . . ?
O26 C27 H27B 109.5 . . ?
H27A C27 H27B 109.5 . . ?
O26 C27 H27C 109.5 . . ?
H27A C27 H27C 109.5 . . ?
H27B C27 H27C 109.5 . . ?
C36 C31 C32 121.90(15) . . ?
C36 C31 C41 119.07(14) . . ?
C32 C31 C41 118.99(15) . . ?
C33 C32 C31 118.87(15) . . ?
C33 C32 C42 120.84(15) . . ?
C31 C32 C42 120.29(15) . . ?
C32 C33 C34 120.16(15) . . ?
C32 C33 C43 118.81(15) . . ?
C34 C33 C43 121.02(15) . . ?
C33 C34 C35 120.07(15) . . ?
C33 C34 C44 120.68(15) . . ?
C35 C34 C44 119.24(16) . . ?
C36 C35 C34 120.03(15) . . ?
C36 C35 C45 118.93(15) . . ?
C34 C35 C45 121.03(15) . . ?
C31 C36 C35 118.91(15) . . ?
C31 C36 C46 120.74(15) . . ?
C35 C36 C46 120.34(15) . . ?
O42 C41 O41 123.54(16) . . ?
O42 C41 C31 122.73(15) . . ?
O41 C41 C31 113.73(15) . . ?
C41 O41 H41 108.7(14) . . ?
C32 C42 H42A 109.5 . . ?
C32 C42 H42B 109.5 . . ?
H42A C42 H42B 109.5 . . ?
C32 C42 H42C 109.5 . . ?
H42A C42 H42C 109.5 . . ?
H42B C42 H42C 109.5 . . ?
C33 C43 H43A 109.5 . . ?
C33 C43 H43B 109.5 . . ?
H43A C43 H43B 109.5 . . ?
C33 C43 H43C 109.5 . . ?
H43A C43 H43C 109.5 . . ?
H43B C43 H43C 109.5 . . ?
C34 C44 H44A 109.5 . . ?
C34 C44 H44B 109.5 . . ?
H44A C44 H44B 109.5 . . ?
C34 C44 H44C 109.5 . . ?
H44A C44 H44C 109.5 . . ?
H44B C44 H44C 109.5 . . ?
C35 C45 H45A 109.5 . . ?
C35 C45 H45B 109.5 . . ?
H45A C45 H45B 109.5 . . ?
C35 C45 H45C 109.5 . . ?
H45A C45 H45C 109.5 . . ?
H45B C45 H45C 109.5 . . ?
C36 C46 H46A 109.5 . . ?
C36 C46 H46B 109.5 . . ?
H46A C46 H46B 109.5 . . ?
C36 C46 H46C 109.5 . . ?
H46A C46 H46C 109.5 . . ?
H46B C46 H46C 109.5 . . ?

loop_
_geom_bond_atom_site_label_1
_geom_bond_atom_site_label_2
_geom_bond_distance
_geom_bond_site_symmetry_2
_geom_bond_publ_flag
N11 C16 1.342(2) . ?
N11 C12 1.363(2) . ?
C12 N12 1.336(2) . ?
C12 N13 1.345(2) . ?
N12 H12A 0.91(2) . ?
N12 H12B 0.85(2) . ?
N13 C14 1.339(2) . ?
C14 C15 1.392(2) . ?
C14 C23 1.486(2) . ?
C15 C16 1.382(2) . ?
C15 H15 0.9500 . ?
C16 C18 1.497(2) . ?
C18 H18A 0.9800 . ?
C18 H18B 0.9800 . ?
C18 H18C 0.9800 . ?
N21 C26 1.326(2) . ?
N21 C22 1.350(2) . ?
C22 C23 1.387(2) . ?
C22 H22 0.9500 . ?
C23 C24 1.405(2) . ?
C24 C25 1.366(2) . ?
C24 H24 0.9500 . ?
C25 C26 1.397(2) . ?
C25 H25 0.9500 . ?
C26 O26 1.3487(19) . ?
O26 C27 1.433(2) . ?
C27 H27A 0.9800 . ?
C27 H27B 0.9800 . ?
C27 H27C 0.9800 . ?
C31 C36 1.397(2) . ?
C31 C32 1.401(2) . ?
C31 C41 1.506(2) . ?
C32 C33 1.399(2) . ?
C32 C42 1.512(2) . ?
C33 C34 1.405(2) . ?
C33 C43 1.516(2) . ?
C34 C35 1.410(2) . ?
C34 C44 1.514(2) . ?
C35 C36 1.400(2) . ?
C35 C45 1.509(2) . ?
C36 C46 1.512(2) . ?
C41 O42 1.216(2) . ?
C41 O41 1.316(2) . ?
O41 H41 0.90(2) . ?
C42 H42A 0.9800 . ?
C42 H42B 0.9800 . ?
C42 H42C 0.9800 . ?
C43 H43A 0.9800 . ?
C43 H43B 0.9800 . ?
C43 H43C 0.9800 . ?
C44 H44A 0.9800 . ?
C44 H44B 0.9800 . ?
C44 H44C 0.9800 . ?
C45 H45A 0.9800 . ?
C45 H45B 0.9800 . ?
C45 H45C 0.9800 . ?
C46 H46A 0.9800 . ?
C46 H46B 0.9800 . ?
C46 H46C 0.9800 . ?

loop_
_geom_hbond_atom_site_label_D
_geom_hbond_atom_site_label_H
_geom_hbond_atom_site_label_A
_geom_hbond_distance_DH
_geom_hbond_distance_HA
_geom_hbond_distance_DA
_geom_hbond_angle_DHA
_geom_hbond_site_symmetry_A
N12 H12A O42 0.91(2) 2.05(2) 2.9519(19) 173.1(19) .
N12 H12B N21 0.85(2) 2.25(2) 3.080(2) 165.3(19) 2_676
O41 H41 N11 0.90(2) 1.77(2) 2.6515(18) 167(2) .

loop_
_geom_torsion_atom_site_label_1
_geom_torsion_atom_site_label_2
_geom_torsion_atom_site_label_3
_geom_torsion_atom_site_label_4
_geom_torsion
_geom_torsion_site_symmetry_1
_geom_torsion_site_symmetry_2
_geom_torsion_site_symmetry_3
_geom_torsion_site_symmetry_4
_geom_torsion_publ_flag
C16 N11 C12 N12 177.30(15) . . . . ?
C16 N11 C12 N13 -3.5(2) . . . . ?
N12 C12 N13 C14 -177.23(15) . . . . ?
N11 C12 N13 C14 3.6(2) . . . . ?
C12 N13 C14 C15 -1.3(2) . . . . ?
C12 N13 C14 C23 179.22(14) . . . . ?
N13 C14 C15 C16 -0.7(3) . . . . ?
C23 C14 C15 C16 178.68(15) . . . . ?
C12 N11 C16 C15 1.1(2) . . . . ?
C12 N11 C16 C18 -179.46(14) . . . . ?
C14 C15 C16 N11 0.9(3) . . . . ?
C14 C15 C16 C18 -178.56(15) . . . . ?
C26 N21 C22 C23 0.3(2) . . . . ?
N21 C22 C23 C24 -1.1(3) . . . . ?
N21 C22 C23 C14 179.18(15) . . . . ?
N13 C14 C23 C22 2.0(2) . . . . ?
C15 C14 C23 C22 -177.41(16) . . . . ?
N13 C14 C23 C24 -177.64(16) . . . . ?
C15 C14 C23 C24 2.9(2) . . . . ?
C22 C23 C24 C25 0.9(3) . . . . ?
C14 C23 C24 C25 -179.38(15) . . . . ?
C23 C24 C25 C26 0.0(3) . . . . ?
C22 N21 C26 O26 -178.82(14) . . . . ?
C22 N21 C26 C25 0.7(3) . . . . ?
C24 C25 C26 N21 -0.9(3) . . . . ?
C24 C25 C26 O26 178.68(15) . . . . ?
N21 C26 O26 C27 -0.9(2) . . . . ?
C25 C26 O26 C27 179.50(15) . . . . ?
C36 C31 C32 C33 0.6(2) . . . . ?
C41 C31 C32 C33 -177.15(15) . . . . ?
C36 C31 C32 C42 -178.35(16) . . . . ?
C41 C31 C32 C42 3.9(2) . . . . ?
C31 C32 C33 C34 -1.4(2) . . . . ?
C42 C32 C33 C34 177.61(16) . . . . ?
C31 C32 C33 C43 179.63(16) . . . . ?
C42 C32 C33 C43 -1.4(2) . . . . ?
C32 C33 C34 C35 2.3(2) . . . . ?
C43 C33 C34 C35 -178.75(16) . . . . ?
C32 C33 C34 C44 -176.43(16) . . . . ?
C43 C33 C34 C44 2.6(3) . . . . ?
C33 C34 C35 C36 -2.4(2) . . . . ?
C44 C34 C35 C36 176.30(16) . . . . ?
C33 C34 C35 C45 176.50(16) . . . . ?
C44 C34 C35 C45 -4.8(2) . . . . ?
C32 C31 C36 C35 -0.8(2) . . . . ?
C41 C31 C36 C35 177.00(15) . . . . ?
C32 C31 C36 C46 179.73(16) . . . . ?
C41 C31 C36 C46 -2.5(2) . . . . ?
C34 C35 C36 C31 1.6(2) . . . . ?
C45 C35 C36 C31 -177.28(16) . . . . ?
C34 C35 C36 C46 -178.85(16) . . . . ?
C45 C35 C36 C46 2.2(2) . . . . ?
C36 C31 C41 O42 -89.7(2) . . . . ?
C32 C31 C41 O42 88.1(2) . . . . ?
C36 C31 C41 O41 90.37(19) . . . . ?
C32 C31 C41 O41 -91.80(19) . . . . ?

loop_
_cod_related_entry_id
_cod_related_entry_database
_cod_related_entry_code
1 ChemSpider 21141714
